data_1526142
loop_
_publ_author_name
'Noetzold, D.'
'Wulff, H.'

_publ_section_title
;
 Structural and optical properties of the system Sr5 (P O4)3 (Br, F):
 Eu(2+)
;
_journal_name_full 'Physica Status Solidi, Sectio A: Applied Research'
_journal_page_first 281
_journal_page_last 291
_journal_volume 177
_journal_year 2000
_chemical_formula_sum 'Br0.75 Eu0.01 F0.25 O12 P3 Sr4.99'
_chemical_name_systematic 'Sr2 (Sr2.99 Eu0.01) (P O4)3 Br0.75 F0.25'
_space_group_IT_number 176
_symmetry_space_group_name_Hall '-P 6c'
_symmetry_space_group_name_H-M 'P 63/m'
_cell_angle_alpha 90
_cell_angle_beta 90
_cell_angle_gamma 120
_cell_formula_units_Z 2
_cell_length_a 9.8885
_cell_length_b 9.8885
_cell_length_c 7.2344
_cell_volume 612.624
_citation_journal_id_ASTM PSSABA
_cod_data_source_file Noetzold_PSSABA_2000_522.cif
_cod_data_source_block Br0.75Eu0.01F0.25O12P3Sr4.99
_cod_database_code 1526142

loop_
_symmetry_equiv_pos_as_xyz
x,y,z
x-y,x,z+1/2
-y,x-y,z
-x,-y,z+1/2
-x+y,-x,z
y,-x+y,z+1/2
-x,-y,-z
-x+y,-x,-z-1/2
y,-x+y,-z
x,y,-z-1/2
x-y,x,-z
-y,x-y,-z-1/2

loop_
_atom_site_label
_atom_site_type_symbol
_atom_site_fract_x
_atom_site_fract_y
_atom_site_fract_z
_atom_site_occupancy
_atom_site_U_iso_or_equiv
O2 O-2 0.5917 0.45 0.25 1 0.0
P1 P+5 0.402 0.3605 0.25 1 0.0
Sr1 Sr+2 0.3333 0.6667 0.0109 1 0.0
O3 O-2 0.3575 0.2864 0.0828 1 0.0
Eu1 Eu+3 0.0131 0.2635 0.25 0.003 0.0
F1 F-1 0 0 0.5 0.25 0.0
O1 O-2 0.3408 0.4882 0.25 1 0.0
Sr2 Sr+2 0.0131 0.2635 0.25 0.997 0.0
Br1 Br-1 0 0 0.5 0.75 0.0
